data_4315710
loop_
_publ_author_name
'Kenji Matsumoto'
'Keita Suzuki'
'Toshiaki Tsukuda'
'Taro Tsubomura'

_publ_contact_author_address
;
 3-3-1 Kichijoji-kitamachi, Musashino, Tokyo, 180-8633, Japan
;
_publ_contact_author_email tsubomura@st.seikei.ac.jp
_publ_contact_author_fax +81-422-37-3871
_publ_contact_author_name 'Taro Tsubomura'
_publ_contact_author_phone +81-422-37-3752
_publ_section_title
;
 A Chiral 2,6-Bis(Oxazolinyl)Pyridine Ligand with Amide Groups to Form
 Isomorphous Complexes through All the Lanthanoid Series
;
_journal_name_full 'Inorganic Chemistry'
_journal_page_first 4717
_journal_page_last 4719
_journal_paper_doi 10.1021/ic901743q
_journal_volume 49
_journal_year 2010
_chemical_absolute_configuration rmad
_chemical_formula_moiety 'C42 H60 Ce N13 O18 '
_chemical_formula_sum 'C42 H60 Ce N13 O18'
_chemical_formula_weight 1175.13
_chemical_name_common '[Ce((S,S)-tBu-pbxa)2](NO3)3'
_space_group_IT_number 18
_symmetry_cell_setting orthorhombic
_symmetry_Int_Tables_number 18
_symmetry_space_group_name_Hall 'P 2 2ab'
_symmetry_space_group_name_H-M 'P 21 21 2'
_cell_angle_alpha 90.0000
_cell_angle_beta 90.0000
_cell_angle_gamma 90.0000
_cell_formula_units_Z 2
_cell_length_a 21.783(9)
_cell_length_b 12.804(5)
_cell_length_c 10.727(5)
_cell_measurement_reflns_used 8959
_cell_measurement_temperature 123.1
_cell_measurement_theta_max 27.5
_cell_measurement_theta_min 3.1
_cell_volume 2992(2)
_computing_cell_refinement CrystalClear
_computing_data_collection CrystalClear
_computing_data_reduction CrystalStructure
_computing_publication_material 'CrystalStructure 3.8'
_computing_structure_refinement SHELXL
_computing_structure_solution SIR2004
_diffrn_ambient_temperature 123.1
_diffrn_detector_area_resol_mean 7.31
_diffrn_measured_fraction_theta_full 0.998
_diffrn_measured_fraction_theta_max 0.998
_diffrn_measurement_device_type 'Rigaku Saturn'
_diffrn_measurement_method \w
_diffrn_radiation_type 'Mo K\a'
_diffrn_radiation_wavelength 0.71070
_diffrn_reflns_av_R_equivalents 0.069
_diffrn_reflns_limit_h_max 28
_diffrn_reflns_limit_h_min -28
_diffrn_reflns_limit_k_max 16
_diffrn_reflns_limit_k_min -16
_diffrn_reflns_limit_l_max 13
_diffrn_reflns_limit_l_min -13
_diffrn_reflns_number 34113
_diffrn_reflns_theta_full 27.48
_diffrn_reflns_theta_max 27.48
_exptl_absorpt_coefficient_mu 0.833
_exptl_absorpt_correction_T_max 0.847
_exptl_absorpt_correction_T_min 0.804
_exptl_absorpt_correction_type numerical
_exptl_absorpt_process_details
;
    Higashi, T. (1999). Program for Absorption Correction.
    Rigaku Corporation, Tokyo, Japan.
;
_exptl_crystal_colour yellow
_exptl_crystal_density_diffrn 1.304
_exptl_crystal_density_method 'not measured'
_exptl_crystal_description prism
_exptl_crystal_F_000 1210.00
_exptl_crystal_size_max 0.25
_exptl_crystal_size_mid 0.20
_exptl_crystal_size_min 0.20
_refine_diff_density_max 1.65
_refine_diff_density_min -2.06
_refine_ls_abs_structure_details 'Flack, H. D. (1983), Acta Cryst. A39, 876-881.  2991 Friedel Pairs'
_refine_ls_abs_structure_Flack 0.04(3)
_refine_ls_extinction_method none
_refine_ls_goodness_of_fit_ref 0.924
_refine_ls_hydrogen_treatment constr
_refine_ls_number_parameters 354
_refine_ls_number_reflns 6836
_refine_ls_R_factor_gt 0.0788
_refine_ls_shift/su_max 0.0010
_refine_ls_structure_factor_coef Fsqd
_refine_ls_weighting_details 'w = 1/[\s^2^(Fo^2^)+(0.1456P)^2^+16.9569P] where P=(Fo^2^+2Fc^2^)/3'
_refine_ls_weighting_scheme calc
_refine_ls_wR_factor_ref 0.2158
_reflns_number_gt 6496
_reflns_number_total 6836
_reflns_threshold_expression F^2^>2.0\s(F^2^)
_cod_data_source_file ic901743q_si_002_3.cif
_cod_data_source_block '__070917CeNO3_3tBupbxa_12_'
_cod_original_formula_sum 'C42 H60 Ce N13 O18 '
_cod_database_code 4315710

loop_
_symmetry_equiv_pos_site_id
_symmetry_equiv_pos_as_xyz
1 +X,+Y,+Z
2 1/2+X,1/2-Y,-Z
3 1/2-X,1/2+Y,-Z
4 -X,-Y,+Z

loop_
_atom_site_label
_atom_site_type_symbol
_atom_site_fract_x
_atom_site_fract_y
_atom_site_fract_z
_atom_site_U_iso_or_equiv
_atom_site_adp_type
_atom_site_occupancy
_atom_site_symmetry_multiplicity
_atom_site_calc_flag
_atom_site_refinement_flags
_atom_site_disorder_assembly
_atom_site_disorder_group
Ce(1) Ce 0.0000 0.0000 0.80884(4) 0.02390(16) Uani 1.00 2 d S . .
O(1) O 0.0791(2) -0.2784(4) 1.0240(5) 0.0361(13) Uani 1.00 1 d . . .
O(2) O 0.1028(2) 0.0318(4) 0.9064(5) 0.0335(13) Uani 1.00 1 d . . .
O(3) O -0.1461(2) -0.1676(5) 0.5709(7) 0.0356(15) Uani 1.00 1 d . . .
O(4) O -0.0805(2) 0.1140(4) 0.7017(6) 0.0342(12) Uani 1.00 1 d . . .
O(5) O 1.2672(3) 0.9175(6) 1.4036(6) 0.0452(15) Uani 1.00 1 d . . .
O(6) O 1.2663(3) 0.9013(10) 1.2043(7) 0.086(3) Uani 1.00 1 d . . .
O(7) O 1.1817(2) 0.9097(6) 1.3020(6) 0.0449(15) Uani 1.00 1 d . . .
O(8) O -0.0750(7) -0.1435(14) 1.2482(18) 0.070(4) Uani 0.50 1 d P . .
O(9) O -0.0020(8) -0.0294(10) 1.2899(10) 0.064(4) Uani 0.50 1 d P . .
O(10) O 0.0159(6) -0.1986(13) 1.295(2) 0.084(6) Uani 0.50 1 d P . .
O(11) O 1.0000 0.5000 1.1799(14) 0.151(9) Uani 1.00 2 d S . .
N(1) N -0.0325(2) -0.2041(4) 0.8070(6) 0.0262(12) Uani 1.00 1 d . . .
N(2) N 0.0371(2) -0.1202(5) 0.9901(6) 0.0271(13) Uani 1.00 1 d . . .
N(3) N 0.1909(2) -0.0152(5) 1.0062(6) 0.0325(15) Uani 1.00 1 d . . .
N(4) N -0.0602(3) -0.0752(5) 0.6189(6) 0.0314(14) Uani 1.00 1 d . . .
N(5) N -0.1366(3) 0.1678(7) 0.5375(9) 0.041(2) Uani 1.00 1 d . . .
N(6) N 1.2393(3) 0.9102(5) 1.3064(6) 0.0341(14) Uani 1.00 1 d . . .
N(7) N -0.0222(7) -0.1228(19) 1.2733(12) 0.058(5) Uani 0.50 1 d P . .
C(1) C -0.0114(3) -0.2676(5) 0.8951(7) 0.0302(18) Uani 1.00 1 d . . .
C(2) C -0.0329(3) -0.3705(6) 0.9079(8) 0.0342(17) Uani 1.00 1 d . . .
C(3) C -0.0776(3) -0.4052(6) 0.8246(8) 0.0346(17) Uani 1.00 1 d . . .
C(4) C -0.0990(3) -0.3387(6) 0.7319(8) 0.0344(17) Uani 1.00 1 d . . .
C(5) C -0.0753(3) -0.2388(6) 0.7261(7) 0.0311(16) Uani 1.00 1 d . . .
C(6) C 0.0357(3) -0.2192(6) 0.9766(7) 0.0283(16) Uani 1.00 1 d . . .
C(7) C 0.1205(4) -0.2055(6) 1.0918(9) 0.040(2) Uani 1.00 1 d . . .
C(8) C 0.0931(3) -0.0975(6) 1.0650(8) 0.0318(16) Uani 1.00 1 d . . .
C(9) C 0.1305(3) -0.0202(5) 0.9868(7) 0.0290(17) Uani 1.00 1 d . . .
C(10) C 0.2311(4) 0.0594(10) 0.9391(14) 0.068(3) Uani 1.00 1 d . . .
C(11) C 0.2144(6) 0.1667(12) 0.956(2) 0.150(11) Uani 1.00 1 d . . .
C(12) C 0.2975(4) 0.0360(10) 0.9838(13) 0.069(3) Uani 1.00 1 d . . .
C(13) C 0.2279(5) 0.0322(17) 0.7987(13) 0.123(9) Uani 1.00 1 d . . .
C(14) C -0.0918(3) -0.1587(6) 0.6338(7) 0.0260(14) Uani 1.00 1 d . . .
C(15) C -0.1512(4) -0.0719(6) 0.4975(8) 0.0366(18) Uani 1.00 1 d . . .
C(16) C -0.0937(3) -0.0043(9) 0.5318(6) 0.0313(13) Uani 1.00 1 d . . .
C(17) C -0.1041(3) 0.0982(6) 0.5980(8) 0.0317(17) Uani 1.00 1 d . . .
C(18) C -0.1505(5) 0.2746(7) 0.5764(11) 0.056(3) Uani 1.00 1 d . . .
C(19) C -0.1850(5) 0.3258(8) 0.4664(11) 0.061(3) Uani 1.00 1 d . . .
C(20) C -0.0910(7) 0.3330(11) 0.6001(18) 0.102(6) Uani 1.00 1 d . . .
C(21) C -0.1907(8) 0.2752(11) 0.6884(13) 0.095(5) Uani 1.00 1 d . . .
H(1) H -0.0175 -0.4150 0.9715 0.041 Uiso 1.00 1 c R . .
H(2) H -0.0933 -0.4742 0.8312 0.041 Uiso 1.00 1 c R . .
H(3) H -0.1291 -0.3615 0.6738 0.041 Uiso 1.00 1 c R . .
H(4) H 0.1630 -0.2105 1.0600 0.048 Uiso 1.00 1 c R . .
H(5) H 0.1205 -0.2204 1.1824 0.048 Uiso 1.00 1 c R . .
H(6) H 0.0809 -0.0636 1.1453 0.038 Uiso 1.00 1 c R . .
H(7) H 0.2075 -0.0578 1.0610 0.039 Uiso 1.00 1 c R . .
H(8) H 0.1842 0.1867 0.8927 0.180 Uiso 1.00 1 c R . .
H(9) H 0.2510 0.2107 0.9479 0.180 Uiso 1.00 1 c R . .
H(10) H 0.1966 0.1760 1.0392 0.180 Uiso 1.00 1 c R . .
H(11) H 0.3068 0.0785 1.0574 0.083 Uiso 1.00 1 c R . .
H(12) H 0.3266 0.0530 0.9171 0.083 Uiso 1.00 1 c R . .
H(13) H 0.3012 -0.0381 1.0052 0.083 Uiso 1.00 1 c R . .
H(14) H 0.2601 -0.0184 0.7784 0.147 Uiso 1.00 1 c R . .
H(15) H 0.2338 0.0958 0.7493 0.147 Uiso 1.00 1 c R . .
H(16) H 0.1877 0.0019 0.7795 0.147 Uiso 1.00 1 c R . .
H(17) H -0.1895 -0.0341 0.5185 0.044 Uiso 1.00 1 c R . .
H(18) H -0.1515 -0.0881 0.4072 0.044 Uiso 1.00 1 c R . .
H(19) H -0.0682 0.0077 0.4555 0.038 Uiso 1.00 1 c R . .
H(20) H -0.1519 0.1479 0.4653 0.049 Uiso 1.00 1 c R . .
H(21) H -0.1554 0.3590 0.4103 0.073 Uiso 1.00 1 c R . .
H(22) H -0.2135 0.3786 0.4985 0.073 Uiso 1.00 1 c R . .
H(23) H -0.2081 0.2723 0.4209 0.073 Uiso 1.00 1 c R . .
H(24) H -0.0783 0.3225 0.6868 0.122 Uiso 1.00 1 c R . .
H(25) H -0.0974 0.4077 0.5847 0.122 Uiso 1.00 1 c R . .
H(26) H -0.0591 0.3066 0.5440 0.122 Uiso 1.00 1 c R . .
H(27) H -0.2338 0.2762 0.6622 0.114 Uiso 1.00 1 c R . .
H(28) H -0.1819 0.3375 0.7385 0.114 Uiso 1.00 1 c R . .
H(29) H -0.1828 0.2125 0.7382 0.114 Uiso 1.00 1 c R . .

loop_
_atom_site_aniso_label
_atom_site_aniso_U_11
_atom_site_aniso_U_22
_atom_site_aniso_U_33
_atom_site_aniso_U_12
_atom_site_aniso_U_13
_atom_site_aniso_U_23
Ce(1) 0.0164(2) 0.0273(2) 0.0280(2) 0.0013(2) 0.0000 0.0000
O(1) 0.025(2) 0.039(3) 0.044(3) 0.009(2) -0.005(2) 0.002(2)
O(2) 0.029(2) 0.027(2) 0.045(3) -0.0031(19) -0.007(2) 0.006(2)
O(3) 0.027(2) 0.040(3) 0.040(3) -0.004(2) -0.011(2) -0.002(2)
O(4) 0.029(2) 0.034(2) 0.040(3) -0.001(2) -0.008(2) -0.004(2)
O(5) 0.041(3) 0.058(4) 0.037(3) 0.008(3) -0.006(2) -0.011(3)
O(6) 0.034(3) 0.180(11) 0.045(4) 0.031(5) 0.016(3) 0.022(5)
O(7) 0.026(2) 0.071(4) 0.038(3) -0.005(2) -0.004(2) -0.008(3)
O(8) 0.051(9) 0.073(11) 0.086(12) -0.005(8) 0.011(8) -0.008(9)
O(9) 0.088(10) 0.072(11) 0.031(5) -0.045(9) -0.057(8) -0.010(5)
O(10) 0.038(8) 0.064(10) 0.150(19) 0.014(6) 0.003(9) 0.044(12)
O(11) 0.29(2) 0.084(10) 0.078(9) 0.077(16) 0.0000 0.0000
N(1) 0.016(2) 0.032(3) 0.031(3) -0.001(2) 0.004(2) -0.000(2)
N(2) 0.015(2) 0.032(3) 0.034(3) 0.005(2) 0.004(2) -0.007(2)
N(3) 0.023(2) 0.024(3) 0.050(3) -0.007(2) -0.011(2) 0.006(3)
N(4) 0.027(3) 0.035(3) 0.032(3) 0.002(2) 0.008(2) 0.000(2)
N(5) 0.035(4) 0.043(4) 0.045(5) 0.006(3) -0.012(3) -0.002(3)
N(6) 0.034(3) 0.038(3) 0.030(3) 0.004(2) 0.004(3) -0.001(3)
N(7) 0.046(9) 0.116(17) 0.011(5) 0.013(10) -0.002(5) -0.021(8)
C(1) 0.029(5) 0.028(3) 0.033(3) -0.001(2) 0.006(3) -0.001(2)
C(2) 0.033(4) 0.028(3) 0.042(4) -0.000(3) 0.006(3) 0.003(3)
C(3) 0.032(3) 0.025(3) 0.046(4) -0.011(3) 0.008(3) 0.000(3)
C(4) 0.030(4) 0.033(4) 0.040(4) -0.005(3) -0.003(3) -0.004(3)
C(5) 0.027(3) 0.032(3) 0.034(4) 0.000(3) 0.011(3) -0.001(3)
C(6) 0.031(4) 0.028(3) 0.026(3) 0.006(3) 0.008(3) 0.006(3)
C(7) 0.035(4) 0.033(4) 0.051(5) -0.000(3) -0.015(3) 0.012(3)
C(8) 0.026(3) 0.034(4) 0.036(4) 0.001(3) 0.001(3) 0.000(3)
C(9) 0.031(3) 0.018(4) 0.037(3) -0.005(2) -0.011(3) 0.004(2)
C(10) 0.037(5) 0.068(7) 0.101(9) -0.015(4) -0.032(5) 0.044(7)
C(11) 0.056(8) 0.072(9) 0.32(3) -0.025(7) -0.077(14) 0.071(16)
C(12) 0.037(5) 0.081(8) 0.090(8) -0.021(5) -0.022(5) 0.027(6)
C(13) 0.040(5) 0.24(2) 0.084(9) -0.055(9) -0.012(5) 0.104(14)
C(14) 0.026(3) 0.030(3) 0.022(3) -0.001(3) 0.003(2) 0.004(3)
C(15) 0.040(4) 0.032(3) 0.038(4) -0.002(3) -0.015(3) 0.000(3)
C(16) 0.024(2) 0.041(3) 0.029(3) 0.004(4) -0.002(2) 0.008(5)
C(17) 0.027(3) 0.025(3) 0.043(4) 0.004(3) -0.015(3) 0.002(3)
C(18) 0.068(6) 0.038(4) 0.061(6) 0.025(4) -0.043(5) -0.009(4)
C(19) 0.071(7) 0.044(5) 0.069(7) 0.010(5) -0.037(6) 0.002(5)
C(20) 0.103(11) 0.052(7) 0.151(16) -0.003(7) -0.087(12) -0.004(8)
C(21) 0.144(14) 0.079(9) 0.062(7) 0.072(10) -0.008(9) -0.007(7)

loop_
_atom_type_symbol
_atom_type_description
_atom_type_scat_dispersion_real
_atom_type_scat_dispersion_imag
_atom_type_scat_source
C C 0.003 0.002
;
International Tables for Crystallography
(1992, Vol. C, Tables 4.2.6.8 and 6.1.1.4)
;
H H 0.000 0.000
;
International Tables for Crystallography
(1992, Vol. C, Table 6.1.1.4)
;
Ce Ce -0.249 2.633
;
International Tables for Crystallography
(1992, Vol. C, Tables 4.2.6.8 and 6.1.1.4)
;
N N 0.006 0.003
;
International Tables for Crystallography
(1992, Vol. C, Tables 4.2.6.8 and 6.1.1.4)
;
O O 0.011 0.006
;
International Tables for Crystallography
(1992, Vol. C, Tables 4.2.6.8 and 6.1.1.4)
;

loop_
_geom_angle_atom_site_label_1
_geom_angle_atom_site_label_2
_geom_angle_atom_site_label_3
_geom_angle
_geom_angle_publ_flag
_geom_angle_site_symmetry_1
_geom_angle_site_symmetry_2
_geom_angle_site_symmetry_3
O(2) Ce(1) O(2) 130.62(19) yes . . 4_555
O(2) Ce(1) O(4) 135.11(17) yes . . .
O(2) Ce(1) O(4) 70.57(18) yes . . 4_555
O(2) Ce(1) N(1) 113.17(17) yes . . .
O(2) Ce(1) N(1) 67.21(17) yes . . 4_555
O(2) Ce(1) N(2) 60.48(18) yes . . .
O(2) Ce(1) N(2) 82.53(18) yes . . 4_555
O(2) Ce(1) N(4) 146.7(2) yes . . .
O(2) Ce(1) N(4) 79.4(2) yes . . 4_555
O(2) Ce(1) O(4) 70.57(18) yes 4_555 . .
O(2) Ce(1) O(4) 135.11(17) yes 4_555 . 4_555
O(2) Ce(1) N(1) 67.21(17) yes 4_555 . .
O(2) Ce(1) N(1) 113.17(17) yes 4_555 . 4_555
O(2) Ce(1) N(2) 82.53(18) yes 4_555 . .
O(2) Ce(1) N(2) 60.48(18) yes 4_555 . 4_555
O(2) Ce(1) N(4) 79.4(2) yes 4_555 . .
O(2) Ce(1) N(4) 146.7(2) yes 4_555 . 4_555
O(4) Ce(1) O(4) 126.54(19) yes . . 4_555
O(4) Ce(1) N(1) 111.66(17) yes . . .
O(4) Ce(1) N(1) 67.93(17) yes . . 4_555
O(4) Ce(1) N(2) 152.29(19) yes . . .
O(4) Ce(1) N(2) 77.61(19) yes . . 4_555
O(4) Ce(1) N(4) 60.9(2) yes . . .
O(4) Ce(1) N(4) 77.5(2) yes . . 4_555
O(4) Ce(1) N(1) 67.93(17) yes 4_555 . .
O(4) Ce(1) N(1) 111.66(17) yes 4_555 . 4_555
O(4) Ce(1) N(2) 77.61(19) yes 4_555 . .
O(4) Ce(1) N(2) 152.29(19) yes 4_555 . 4_555
O(4) Ce(1) N(4) 77.5(2) yes 4_555 . .
O(4) Ce(1) N(4) 60.9(2) yes 4_555 . 4_555
N(1) Ce(1) N(1) 179.2(2) yes . . 4_555
N(1) Ce(1) N(2) 61.12(19) yes . . .
N(1) Ce(1) N(2) 119.59(19) yes . . 4_555
N(1) Ce(1) N(4) 60.4(2) yes . . .
N(1) Ce(1) N(4) 118.8(2) yes . . 4_555
N(1) Ce(1) N(2) 119.59(19) yes 4_555 . .
N(1) Ce(1) N(2) 61.12(19) yes 4_555 . 4_555
N(1) Ce(1) N(4) 118.8(2) yes 4_555 . .
N(1) Ce(1) N(4) 60.4(2) yes 4_555 . 4_555
N(2) Ce(1) N(2) 83.6(2) yes . . 4_555
N(2) Ce(1) N(4) 121.4(2) yes . . .
N(2) Ce(1) N(4) 130.1(2) yes . . 4_555
N(2) Ce(1) N(4) 130.1(2) yes 4_555 . .
N(2) Ce(1) N(4) 121.4(2) yes 4_555 . 4_555
N(4) Ce(1) N(4) 77.2(2) yes . . 4_555
C(6) O(1) C(7) 105.2(6) yes . . .
Ce(1) O(2) C(9) 129.4(4) yes . . .
C(14) O(3) C(15) 105.2(6) yes . . .
Ce(1) O(4) C(17) 126.4(5) yes . . .
O(9) O(9) N(7) 164(2) yes 4_555 . .
Ce(1) N(1) C(1) 119.7(4) yes . . .
Ce(1) N(1) C(5) 120.2(5) yes . . .
C(1) N(1) C(5) 119.7(6) yes . . .
Ce(1) N(2) C(6) 119.5(5) yes . . .
Ce(1) N(2) C(8) 122.7(4) yes . . .
C(6) N(2) C(8) 106.0(6) yes . . .
C(9) N(3) C(10) 122.6(7) yes . . .
Ce(1) N(4) C(14) 118.7(5) yes . . .
Ce(1) N(4) C(16) 120.7(5) yes . . .
C(14) N(4) C(16) 108.9(6) yes . . .
C(17) N(5) C(18) 127.3(9) yes . . .
O(5) N(6) O(6) 121.7(7) yes . . .
O(5) N(6) O(7) 122.4(7) yes . . .
O(6) N(6) O(7) 116.0(7) yes . . .
O(8) N(7) O(9) 124(2) yes . . .
O(8) N(7) O(10) 119(2) yes . . .
O(9) N(7) O(10) 116.7(16) yes . . .
N(1) C(1) C(2) 121.9(7) yes . . .
N(1) C(1) C(6) 113.7(6) yes . . .
C(2) C(1) C(6) 124.4(7) yes . . .
C(1) C(2) C(3) 118.0(7) yes . . .
C(2) C(3) C(4) 119.8(7) yes . . .
C(3) C(4) C(5) 118.3(7) yes . . .
N(1) C(5) C(4) 122.3(7) yes . . .
N(1) C(5) C(14) 111.9(6) yes . . .
C(4) C(5) C(14) 125.8(7) yes . . .
O(1) C(6) N(2) 120.7(7) yes . . .
O(1) C(6) C(1) 118.9(6) yes . . .
N(2) C(6) C(1) 120.0(6) yes . . .
O(1) C(7) C(8) 103.9(6) yes . . .
N(2) C(8) C(7) 104.1(6) yes . . .
N(2) C(8) C(9) 105.4(6) yes . . .
C(7) C(8) C(9) 118.6(6) yes . . .
O(2) C(9) N(3) 124.0(7) yes . . .
O(2) C(9) C(8) 117.9(6) yes . . .
N(3) C(9) C(8) 118.1(6) yes . . .
N(3) C(10) C(11) 114.0(12) yes . . .
N(3) C(10) C(12) 106.1(9) yes . . .
N(3) C(10) C(13) 107.6(10) yes . . .
C(11) C(10) C(12) 112.4(11) yes . . .
C(11) C(10) C(13) 109.2(16) yes . . .
C(12) C(10) C(13) 107.4(10) yes . . .
O(3) C(14) N(4) 118.2(7) yes . . .
O(3) C(14) C(5) 119.1(7) yes . . .
N(4) C(14) C(5) 122.4(7) yes . . .
O(3) C(15) C(16) 106.0(7) yes . . .
N(4) C(16) C(15) 101.6(7) yes . . .
N(4) C(16) C(17) 107.9(6) yes . . .
C(15) C(16) C(17) 118.0(6) yes . . .
O(4) C(17) N(5) 123.9(8) yes . . .
O(4) C(17) C(16) 120.1(7) yes . . .
N(5) C(17) C(16) 116.0(7) yes . . .
N(5) C(18) C(19) 106.2(9) yes . . .
N(5) C(18) C(20) 109.5(9) yes . . .
N(5) C(18) C(21) 111.0(9) yes . . .
C(19) C(18) C(20) 109.5(10) yes . . .
C(19) C(18) C(21) 109.1(10) yes . . .
C(20) C(18) C(21) 111.4(11) yes . . .
C(9) N(3) H(7) 118.7 no . . .
C(10) N(3) H(7) 118.7 no . . .
C(17) N(5) H(20) 116.4 no . . .
C(18) N(5) H(20) 116.3 no . . .
C(1) C(2) H(1) 121.0 no . . .
C(3) C(2) H(1) 121.0 no . . .
C(2) C(3) H(2) 120.1 no . . .
C(4) C(3) H(2) 120.1 no . . .
C(3) C(4) H(3) 120.8 no . . .
C(5) C(4) H(3) 120.8 no . . .
O(1) C(7) H(4) 111.0 no . . .
O(1) C(7) H(5) 111.0 no . . .
C(8) C(7) H(4) 111.0 no . . .
C(8) C(7) H(5) 111.0 no . . .
H(4) C(7) H(5) 109.0 no . . .
N(2) C(8) H(6) 109.4 no . . .
C(7) C(8) H(6) 109.4 no . . .
C(9) C(8) H(6) 109.4 no . . .
C(10) C(11) H(8) 109.5 no . . .
C(10) C(11) H(9) 109.5 no . . .
C(10) C(11) H(10) 109.5 no . . .
H(8) C(11) H(9) 109 no . . .
H(8) C(11) H(10) 109.5 no . . .
H(9) C(11) H(10) 109 no . . .
C(10) C(12) H(11) 109.5 no . . .
C(10) C(12) H(12) 109.5 no . . .
C(10) C(12) H(13) 109.5 no . . .
H(11) C(12) H(12) 109.5 no . . .
H(11) C(12) H(13) 109.5 no . . .
H(12) C(12) H(13) 109.5 no . . .
C(10) C(13) H(14) 109.5 no . . .
C(10) C(13) H(15) 109.5 no . . .
C(10) C(13) H(16) 109.5 no . . .
H(14) C(13) H(15) 109.5 no . . .
H(14) C(13) H(16) 109.5 no . . .
H(15) C(13) H(16) 109.5 no . . .
O(3) C(15) H(17) 110.5 no . . .
O(3) C(15) H(18) 110.5 no . . .
C(16) C(15) H(17) 110.5 no . . .
C(16) C(15) H(18) 110.5 no . . .
H(17) C(15) H(18) 108.7 no . . .
N(4) C(16) H(19) 109.6 no . . .
C(15) C(16) H(19) 109.6 no . . .
C(17) C(16) H(19) 109.6 no . . .
C(18) C(19) H(21) 109.5 no . . .
C(18) C(19) H(22) 109.5 no . . .
C(18) C(19) H(23) 109.5 no . . .
H(21) C(19) H(22) 109.5 no . . .
H(21) C(19) H(23) 109.5 no . . .
H(22) C(19) H(23) 109.5 no . . .
C(18) C(20) H(24) 109.5 no . . .
C(18) C(20) H(25) 109.5 no . . .
C(18) C(20) H(26) 109.5 no . . .
H(24) C(20) H(25) 109.5 no . . .
H(24) C(20) H(26) 109.5 no . . .
H(25) C(20) H(26) 109.5 no . . .
C(18) C(21) H(27) 109.5 no . . .
C(18) C(21) H(28) 109.5 no . . .
C(18) C(21) H(29) 109.5 no . . .
H(27) C(21) H(28) 109.5 no . . .
H(27) C(21) H(29) 109.5 no . . .
H(28) C(21) H(29) 109.5 no . . .

loop_
_geom_bond_atom_site_label_1
_geom_bond_atom_site_label_2
_geom_bond_distance
_geom_bond_publ_flag
_geom_bond_site_symmetry_1
_geom_bond_site_symmetry_2
Ce(1) O(2) 2.505(5) yes . .
Ce(1) O(2) 2.505(5) yes . 4_555
Ce(1) O(4) 2.554(5) yes . .
Ce(1) O(4) 2.554(5) yes . 4_555
Ce(1) N(1) 2.708(6) yes . .
Ce(1) N(1) 2.708(6) yes . 4_555
Ce(1) N(2) 2.609(6) yes . .
Ce(1) N(2) 2.609(6) yes . 4_555
Ce(1) N(4) 2.607(6) yes . .
Ce(1) N(4) 2.607(6) yes . 4_555
O(1) C(6) 1.316(9) yes . .
O(1) C(7) 1.487(10) yes . .
O(2) C(9) 1.245(9) yes . .
O(3) C(14) 1.367(10) yes . .
O(3) C(15) 1.462(11) yes . .
O(4) C(17) 1.242(10) yes . .
O(5) N(6) 1.211(9) yes . .
O(6) N(6) 1.248(10) yes . .
O(7) N(6) 1.254(8) yes . .
O(8) N(7) 1.21(2) yes . .
O(9) O(9) 0.758(18) yes . 4_555
O(9) N(7) 1.29(2) yes . .
O(10) N(7) 1.30(2) yes . .
N(1) C(1) 1.328(10) yes . .
N(1) C(5) 1.349(10) yes . .
N(2) C(6) 1.276(10) yes . .
N(2) C(8) 1.489(10) yes . .
N(3) C(9) 1.334(9) yes . .
N(3) C(10) 1.481(14) yes . .
N(4) C(14) 1.281(10) yes . .
N(4) C(16) 1.493(11) yes . .
N(5) C(17) 1.310(12) yes . .
N(5) C(18) 1.462(13) yes . .
C(1) C(2) 1.405(11) yes . .
C(1) C(6) 1.483(10) yes . .
C(2) C(3) 1.394(12) yes . .
C(3) C(4) 1.390(12) yes . .
C(4) C(5) 1.381(11) yes . .
C(5) C(14) 1.470(11) yes . .
C(7) C(8) 1.533(11) yes . .
C(8) C(9) 1.531(10) yes . .
C(10) C(11) 1.43(2) yes . .
C(10) C(12) 1.555(15) yes . .
C(10) C(13) 1.55(2) yes . .
C(15) C(16) 1.567(12) yes . .
C(16) C(17) 1.510(13) yes . .
C(18) C(19) 1.545(16) yes . .
C(18) C(20) 1.517(19) yes . .
C(18) C(21) 1.486(19) yes . .
N(3) H(7) 0.880 no . .
N(5) H(20) 0.880 no . .
C(2) H(1) 0.950 no . .
C(3) H(2) 0.950 no . .
C(4) H(3) 0.950 no . .
C(7) H(4) 0.990 no . .
C(7) H(5) 0.990 no . .
C(8) H(6) 1.000 no . .
C(11) H(8) 0.98 no . .
C(11) H(9) 0.980 no . .
C(11) H(10) 0.98 no . .
C(12) H(11) 0.980 no . .
C(12) H(12) 0.980 no . .
C(12) H(13) 0.980 no . .
C(13) H(14) 0.980 no . .
C(13) H(15) 0.980 no . .
C(13) H(16) 0.980 no . .
C(15) H(17) 0.990 no . .
C(15) H(18) 0.990 no . .
C(16) H(19) 1.000 no . .
C(19) H(21) 0.980 no . .
C(19) H(22) 0.980 no . .
C(19) H(23) 0.980 no . .
C(20) H(24) 0.980 no . .
C(20) H(25) 0.980 no . .
C(20) H(26) 0.980 no . .
C(21) H(27) 0.980 no . .
C(21) H(28) 0.980 no . .
C(21) H(29) 0.980 no . .

loop_
_geom_contact_atom_site_label_1
_geom_contact_atom_site_label_2
_geom_contact_distance
_geom_contact_publ_flag
_geom_contact_site_symmetry_1
_geom_contact_site_symmetry_2
O(1) O(10) 3.38(2) ? . .
O(1) C(12) 3.587(13) ? . 3_547
O(5) N(5) 3.369(11) ? . 4_666
O(5) C(4) 3.409(10) ? . 2_657
O(5) C(15) 3.363(11) ? . 4_666
O(6) N(3) 2.891(11) ? . 1_665
O(6) C(3) 3.416(11) ? . 2_657
O(6) C(4) 3.119(11) ? . 2_657
O(6) C(10) 3.575(17) ? . 1_665
O(6) C(11) 3.49(2) ? . 3_657
O(6) C(12) 3.006(16) ? . 1_665
O(7) N(3) 3.322(9) ? . 1_665
O(7) N(5) 2.887(11) ? . 4_666
O(7) C(7) 3.006(11) ? . 1_665
O(7) C(8) 3.193(10) ? . 1_665
O(7) C(15) 3.025(11) ? . 4_666
O(7) C(16) 3.350(9) ? . 4_666
O(7) C(17) 3.600(10) ? . 4_666
O(7) C(19) 3.494(13) ? . 4_666
O(8) C(15) 3.28(2) ? . 1_556
O(8) C(16) 3.55(2) ? . 1_556
O(9) N(2) 3.524(13) ? . .
O(9) C(8) 3.297(16) ? . .
O(9) C(8) 3.521(16) ? . 4_555
O(9) C(16) 3.290(15) ? . 1_556
O(9) C(16) 3.355(15) ? . 4_556
O(10) O(1) 3.38(2) ? . .
O(10) N(2) 3.46(2) ? . .
O(10) C(6) 3.46(2) ? . .
O(10) C(7) 3.16(2) ? . .
O(10) C(8) 3.26(2) ? . .
O(11) C(2) 3.432(15) ? . 1_665
O(11) C(2) 3.432(15) ? . 4_655
N(2) O(9) 3.524(13) ? . .
N(2) O(10) 3.46(2) ? . .
N(2) N(7) 3.301(15) ? . .
N(3) O(6) 2.891(11) ? . 1_445
N(3) O(7) 3.322(9) ? . 1_445
N(3) N(6) 3.521(10) ? . 1_445
N(5) O(5) 3.369(11) ? . 4_664
N(5) O(7) 2.887(11) ? . 4_664
N(5) N(6) 3.484(11) ? . 4_664
N(6) N(3) 3.521(10) ? . 1_665
N(6) N(5) 3.484(11) ? . 4_666
N(6) C(15) 3.488(11) ? . 4_666
N(7) N(2) 3.301(15) ? . .
N(7) C(8) 3.377(17) ? . .
N(7) C(16) 3.523(18) ? . 1_556
C(2) O(11) 3.432(15) ? . 1_445
C(3) O(6) 3.416(11) ? . 2_357
C(4) O(5) 3.409(10) ? . 2_357
C(4) O(6) 3.119(11) ? . 2_357
C(6) O(10) 3.46(2) ? . .
C(7) O(7) 3.006(11) ? . 1_445
C(7) O(10) 3.16(2) ? . .
C(8) O(7) 3.193(10) ? . 1_445
C(8) O(9) 3.297(16) ? . .
C(8) O(9) 3.521(16) ? . 4_555
C(8) O(10) 3.26(2) ? . .
C(8) N(7) 3.377(17) ? . .
C(10) O(6) 3.575(17) ? . 1_445
C(11) O(6) 3.49(2) ? . 3_647
C(12) O(1) 3.587(13) ? . 3_557
C(12) O(6) 3.006(16) ? . 1_445
C(15) O(5) 3.363(11) ? . 4_664
C(15) O(7) 3.025(11) ? . 4_664
C(15) O(8) 3.28(2) ? . 1_554
C(15) N(6) 3.488(11) ? . 4_664
C(16) O(7) 3.350(9) ? . 4_664
C(16) O(8) 3.55(2) ? . 1_554
C(16) O(9) 3.290(15) ? . 1_554
C(16) O(9) 3.355(15) ? . 4_554
C(16) N(7) 3.523(18) ? . 1_554
C(17) O(7) 3.600(10) ? . 4_664
C(19) O(7) 3.494(13) ? . 4_664

loop_
_geom_torsion_atom_site_label_1
_geom_torsion_atom_site_label_2
_geom_torsion_atom_site_label_3
_geom_torsion_atom_site_label_4
_geom_torsion
_geom_torsion_publ_flag
_geom_torsion_site_symmetry_1
_geom_torsion_site_symmetry_2
_geom_torsion_site_symmetry_3
_geom_torsion_site_symmetry_4
O(2) Ce(1) O(2) C(9) 52.4(7) ? . . 4_555 4_555
O(2) Ce(1) O(2) C(9) 52.4(7) ? 4_555 . . .
O(2) Ce(1) O(4) C(17) 128.1(6) ? . . . .
O(4) Ce(1) O(2) C(9) 156.3(5) ? . . . .
O(2) Ce(1) O(4) C(17) -103.3(6) ? . . 4_555 4_555
O(4) Ce(1) O(2) C(9) -81.0(6) ? 4_555 . . .
O(2) Ce(1) N(1) C(1) 28.5(5) ? . . . .
O(2) Ce(1) N(1) C(5) -159.1(5) ? . . . .
N(1) Ce(1) O(2) C(9) -26.7(6) ? . . . .
O(2) Ce(1) N(1) C(1) -97.5(5) ? . . 4_555 4_555
O(2) Ce(1) N(1) C(5) 74.8(5) ? . . 4_555 4_555
N(1) Ce(1) O(2) C(9) 154.1(6) ? 4_555 . . .
O(2) Ce(1) N(2) C(6) -128.8(6) ? . . . .
O(2) Ce(1) N(2) C(8) 9.1(5) ? . . . .
N(2) Ce(1) O(2) C(9) 5.5(6) ? . . . .
O(2) Ce(1) N(2) C(6) 85.2(5) ? . . 4_555 4_555
O(2) Ce(1) N(2) C(8) -136.9(5) ? . . 4_555 4_555
N(2) Ce(1) O(2) C(9) 92.3(6) ? 4_555 . . .
O(2) Ce(1) N(4) C(14) 109.6(6) ? . . . .
O(2) Ce(1) N(4) C(16) -111.4(5) ? . . . .
N(4) Ce(1) O(2) C(9) -97.7(7) ? . . . .
O(2) Ce(1) N(4) C(14) -47.8(5) ? . . 4_555 4_555
O(2) Ce(1) N(4) C(16) 91.2(5) ? . . 4_555 4_555
N(4) Ce(1) O(2) C(9) -143.7(6) ? 4_555 . . .
O(2) Ce(1) O(4) C(17) -103.3(6) ? 4_555 . . .
O(4) Ce(1) O(2) C(9) -81.0(6) ? . . 4_555 4_555
O(2) Ce(1) O(4) C(17) 128.1(6) ? 4_555 . 4_555 4_555
O(4) Ce(1) O(2) C(9) 156.3(5) ? 4_555 . 4_555 4_555
O(2) Ce(1) N(1) C(1) -97.5(5) ? 4_555 . . .
O(2) Ce(1) N(1) C(5) 74.8(5) ? 4_555 . . .
N(1) Ce(1) O(2) C(9) 154.1(6) ? . . 4_555 4_555
O(2) Ce(1) N(1) C(1) 28.5(5) ? 4_555 . 4_555 4_555
O(2) Ce(1) N(1) C(5) -159.1(5) ? 4_555 . 4_555 4_555
N(1) Ce(1) O(2) C(9) -26.7(6) ? 4_555 . 4_555 4_555
O(2) Ce(1) N(2) C(6) 85.2(5) ? 4_555 . . .
O(2) Ce(1) N(2) C(8) -136.9(5) ? 4_555 . . .
N(2) Ce(1) O(2) C(9) 92.3(6) ? . . 4_555 4_555
O(2) Ce(1) N(2) C(6) -128.8(6) ? 4_555 . 4_555 4_555
O(2) Ce(1) N(2) C(8) 9.1(5) ? 4_555 . 4_555 4_555
N(2) Ce(1) O(2) C(9) 5.5(6) ? 4_555 . 4_555 4_555
O(2) Ce(1) N(4) C(14) -47.8(5) ? 4_555 . . .
O(2) Ce(1) N(4) C(16) 91.2(5) ? 4_555 . . .
N(4) Ce(1) O(2) C(9) -143.7(6) ? . . 4_555 4_555
O(2) Ce(1) N(4) C(14) 109.6(6) ? 4_555 . 4_555 4_555
O(2) Ce(1) N(4) C(16) -111.4(5) ? 4_555 . 4_555 4_555
N(4) Ce(1) O(2) C(9) -97.7(7) ? 4_555 . 4_555 4_555
O(4) Ce(1) O(4) C(17) 29.0(7) ? . . 4_555 4_555
O(4) Ce(1) O(4) C(17) 29.0(7) ? 4_555 . . .
O(4) Ce(1) N(1) C(1) -153.8(5) ? . . . .
O(4) Ce(1) N(1) C(5) 18.6(6) ? . . . .
N(1) Ce(1) O(4) C(17) -48.9(6) ? . . . .
O(4) Ce(1) N(1) C(1) 84.2(5) ? . . 4_555 4_555
O(4) Ce(1) N(1) C(5) -103.5(5) ? . . 4_555 4_555
N(1) Ce(1) O(4) C(17) 130.3(6) ? 4_555 . . .
O(4) Ce(1) N(2) C(6) 98.9(6) ? . . . .
O(4) Ce(1) N(2) C(8) -123.2(5) ? . . . .
N(2) Ce(1) O(4) C(17) -117.7(6) ? . . . .
O(4) Ce(1) N(2) C(6) -54.3(5) ? . . 4_555 4_555
O(4) Ce(1) N(2) C(8) 83.6(5) ? . . 4_555 4_555
N(2) Ce(1) O(4) C(17) -166.1(6) ? 4_555 . . .
O(4) Ce(1) N(4) C(14) -121.4(6) ? . . . .
O(4) Ce(1) N(4) C(16) 17.7(4) ? . . . .
N(4) Ce(1) O(4) C(17) -14.8(6) ? . . . .
O(4) Ce(1) N(4) C(14) 93.4(6) ? . . 4_555 4_555
O(4) Ce(1) N(4) C(16) -127.5(5) ? . . 4_555 4_555
N(4) Ce(1) O(4) C(17) 67.4(6) ? 4_555 . . .
O(4) Ce(1) N(1) C(1) 84.2(5) ? 4_555 . . .
O(4) Ce(1) N(1) C(5) -103.5(5) ? 4_555 . . .
N(1) Ce(1) O(4) C(17) 130.3(6) ? . . 4_555 4_555
O(4) Ce(1) N(1) C(1) -153.8(5) ? 4_555 . 4_555 4_555
O(4) Ce(1) N(1) C(5) 18.6(6) ? 4_555 . 4_555 4_555
N(1) Ce(1) O(4) C(17) -48.9(6) ? 4_555 . 4_555 4_555
O(4) Ce(1) N(2) C(6) -54.3(5) ? 4_555 . . .
O(4) Ce(1) N(2) C(8) 83.6(5) ? 4_555 . . .
N(2) Ce(1) O(4) C(17) -166.1(6) ? . . 4_555 4_555
O(4) Ce(1) N(2) C(6) 98.9(6) ? 4_555 . 4_555 4_555
O(4) Ce(1) N(2) C(8) -123.2(5) ? 4_555 . 4_555 4_555
N(2) Ce(1) O(4) C(17) -117.7(6) ? 4_555 . 4_555 4_555
O(4) Ce(1) N(4) C(14) 93.4(6) ? 4_555 . . .
O(4) Ce(1) N(4) C(16) -127.5(5) ? 4_555 . . .
N(4) Ce(1) O(4) C(17) 67.4(6) ? . . 4_555 4_555
O(4) Ce(1) N(4) C(14) -121.4(6) ? 4_555 . 4_555 4_555
O(4) Ce(1) N(4) C(16) 17.7(4) ? 4_555 . 4_555 4_555
N(4) Ce(1) O(4) C(17) -14.8(6) ? 4_555 . 4_555 4_555
N(1) Ce(1) N(1) C(1) 145(11) ? . . 4_555 4_555
N(1) Ce(1) N(1) C(5) -42(11) ? . . 4_555 4_555
N(1) Ce(1) N(1) C(1) 145(11) ? 4_555 . . .
N(1) Ce(1) N(1) C(5) -42(11) ? 4_555 . . .
N(1) Ce(1) N(2) C(6) 17.2(5) ? . . . .
N(1) Ce(1) N(2) C(8) 155.1(6) ? . . . .
N(2) Ce(1) N(1) C(1) -3.5(5) ? . . . .
N(2) Ce(1) N(1) C(5) 168.9(6) ? . . . .
N(1) Ce(1) N(2) C(6) -162.3(5) ? . . 4_555 4_555
N(1) Ce(1) N(2) C(8) -24.5(6) ? . . 4_555 4_555
N(2) Ce(1) N(1) C(1) -66.1(5) ? 4_555 . . .
N(2) Ce(1) N(1) C(5) 106.3(5) ? 4_555 . . .
N(1) Ce(1) N(4) C(14) 21.9(5) ? . . . .
N(1) Ce(1) N(4) C(16) 160.9(5) ? . . . .
N(4) Ce(1) N(1) C(1) 171.9(6) ? . . . .
N(4) Ce(1) N(1) C(5) -15.7(5) ? . . . .
N(1) Ce(1) N(4) C(14) -158.6(5) ? . . 4_555 4_555
N(1) Ce(1) N(4) C(16) -19.5(5) ? . . 4_555 4_555
N(4) Ce(1) N(1) C(1) 119.0(5) ? 4_555 . . .
N(4) Ce(1) N(1) C(5) -68.7(5) ? 4_555 . . .
N(1) Ce(1) N(2) C(6) -162.3(5) ? 4_555 . . .
N(1) Ce(1) N(2) C(8) -24.5(6) ? 4_555 . . .
N(2) Ce(1) N(1) C(1) -66.1(5) ? . . 4_555 4_555
N(2) Ce(1) N(1) C(5) 106.3(5) ? . . 4_555 4_555
N(1) Ce(1) N(2) C(6) 17.2(5) ? 4_555 . 4_555 4_555
N(1) Ce(1) N(2) C(8) 155.1(6) ? 4_555 . 4_555 4_555
N(2) Ce(1) N(1) C(1) -3.5(5) ? 4_555 . 4_555 4_555
N(2) Ce(1) N(1) C(5) 168.9(6) ? 4_555 . 4_555 4_555
N(1) Ce(1) N(4) C(14) -158.6(5) ? 4_555 . . .
N(1) Ce(1) N(4) C(16) -19.5(5) ? 4_555 . . .
N(4) Ce(1) N(1) C(1) 119.0(5) ? . . 4_555 4_555
N(4) Ce(1) N(1) C(5) -68.7(5) ? . . 4_555 4_555
N(1) Ce(1) N(4) C(14) 21.9(5) ? 4_555 . 4_555 4_555
N(1) Ce(1) N(4) C(16) 160.9(5) ? 4_555 . 4_555 4_555
N(4) Ce(1) N(1) C(1) 171.9(6) ? 4_555 . 4_555 4_555
N(4) Ce(1) N(1) C(5) -15.7(5) ? 4_555 . 4_555 4_555
N(2) Ce(1) N(2) C(6) 146.2(5) ? . . 4_555 4_555
N(2) Ce(1) N(2) C(8) -75.9(5) ? . . 4_555 4_555
N(2) Ce(1) N(2) C(6) 146.2(5) ? 4_555 . . .
N(2) Ce(1) N(2) C(8) -75.9(5) ? 4_555 . . .
N(2) Ce(1) N(4) C(14) 26.6(6) ? . . . .
N(2) Ce(1) N(4) C(16) 165.6(4) ? . . . .
N(4) Ce(1) N(2) C(6) 12.5(6) ? . . . .
N(4) Ce(1) N(2) C(8) 150.4(5) ? . . . .
N(2) Ce(1) N(4) C(14) -83.5(6) ? . . 4_555 4_555
N(2) Ce(1) N(4) C(16) 55.6(5) ? . . 4_555 4_555
N(4) Ce(1) N(2) C(6) -87.6(6) ? 4_555 . . .
N(4) Ce(1) N(2) C(8) 50.3(6) ? 4_555 . . .
N(2) Ce(1) N(4) C(14) -83.5(6) ? 4_555 . . .
N(2) Ce(1) N(4) C(16) 55.6(5) ? 4_555 . . .
N(4) Ce(1) N(2) C(6) -87.6(6) ? . . 4_555 4_555
N(4) Ce(1) N(2) C(8) 50.3(6) ? . . 4_555 4_555
N(2) Ce(1) N(4) C(14) 26.6(6) ? 4_555 . 4_555 4_555
N(2) Ce(1) N(4) C(16) 165.6(4) ? 4_555 . 4_555 4_555
N(4) Ce(1) N(2) C(6) 12.5(6) ? 4_555 . 4_555 4_555
N(4) Ce(1) N(2) C(8) 150.4(5) ? 4_555 . 4_555 4_555
N(4) Ce(1) N(4) C(14) 156.0(6) ? . . 4_555 4_555
N(4) Ce(1) N(4) C(16) -64.9(5) ? . . 4_555 4_555
N(4) Ce(1) N(4) C(14) 156.0(6) ? 4_555 . . .
N(4) Ce(1) N(4) C(16) -64.9(5) ? 4_555 . . .
C(6) O(1) C(7) C(8) -3.2(8) ? . . . .
C(7) O(1) C(6) N(2) 2.6(9) ? . . . .
C(7) O(1) C(6) C(1) 175.9(6) ? . . . .
Ce(1) O(2) C(9) N(3) 159.5(5) ? . . . .
Ce(1) O(2) C(9) C(8) -18.2(9) ? . . . .
C(14) O(3) C(15) C(16) -2.6(8) ? . . . .
C(15) O(3) C(14) N(4) 1.4(9) ? . . . .
C(15) O(3) C(14) C(5) 174.4(7) ? . . . .
Ce(1) O(4) C(17) N(5) -167.3(6) ? . . . .
Ce(1) O(4) C(17) C(16) 9.9(10) ? . . . .
O(9) O(9) N(7) O(8) -19(7) ? 4_555 . . .
O(9) O(9) N(7) O(10) 167(6) ? 4_555 . . .
N(7) O(9) O(9) N(7) -119(10) ? . . 4_555 4_555
Ce(1) N(1) C(1) C(2) 171.6(5) ? . . . .
Ce(1) N(1) C(1) C(6) -7.9(8) ? . . . .
Ce(1) N(1) C(5) C(4) -171.7(6) ? . . . .
Ce(1) N(1) C(5) C(14) 9.2(8) ? . . . .
C(1) N(1) C(5) C(4) 0.6(11) ? . . . .
C(1) N(1) C(5) C(14) -178.5(6) ? . . . .
C(5) N(1) C(1) C(2) -0.8(11) ? . . . .
C(5) N(1) C(1) C(6) 179.7(6) ? . . . .
Ce(1) N(2) C(6) O(1) 143.4(5) ? . . . .
Ce(1) N(2) C(6) C(1) -29.9(9) ? . . . .
Ce(1) N(2) C(8) C(7) -144.1(5) ? . . . .
Ce(1) N(2) C(8) C(9) -18.5(7) ? . . . .
C(6) N(2) C(8) C(7) -1.5(8) ? . . . .
C(6) N(2) C(8) C(9) 124.1(6) ? . . . .
C(8) N(2) C(6) O(1) -0.7(9) ? . . . .
C(8) N(2) C(6) C(1) -173.9(6) ? . . . .
C(9) N(3) C(10) C(11) 58.5(17) ? . . . .
C(9) N(3) C(10) C(12) -177.3(8) ? . . . .
C(9) N(3) C(10) C(13) -62.7(12) ? . . . .
C(10) N(3) C(9) O(2) 4.5(13) ? . . . .
C(10) N(3) C(9) C(8) -177.8(8) ? . . . .
Ce(1) N(4) C(14) O(3) 144.0(5) ? . . . .
Ce(1) N(4) C(14) C(5) -28.8(9) ? . . . .
Ce(1) N(4) C(16) C(15) -144.7(5) ? . . . .
Ce(1) N(4) C(16) C(17) -19.8(7) ? . . . .
C(14) N(4) C(16) C(15) -2.1(8) ? . . . .
C(14) N(4) C(16) C(17) 122.8(7) ? . . . .
C(16) N(4) C(14) O(3) 0.5(9) ? . . . .
C(16) N(4) C(14) C(5) -172.2(7) ? . . . .
C(17) N(5) C(18) C(19) 174.9(9) ? . . . .
C(17) N(5) C(18) C(20) 56.8(14) ? . . . .
C(17) N(5) C(18) C(21) -66.6(14) ? . . . .
C(18) N(5) C(17) O(4) 1.1(15) ? . . . .
C(18) N(5) C(17) C(16) -176.2(8) ? . . . .
N(1) C(1) C(2) C(3) 0.2(9) ? . . . .
N(1) C(1) C(6) O(1) -148.4(7) ? . . . .
N(1) C(1) C(6) N(2) 24.9(10) ? . . . .
C(2) C(1) C(6) O(1) 32.0(11) ? . . . .
C(2) C(1) C(6) N(2) -154.6(7) ? . . . .
C(6) C(1) C(2) C(3) 179.7(7) ? . . . .
C(1) C(2) C(3) C(4) 0.5(11) ? . . . .
C(2) C(3) C(4) C(5) -0.6(12) ? . . . .
C(3) C(4) C(5) N(1) 0.1(10) ? . . . .
C(3) C(4) C(5) C(14) 179.1(7) ? . . . .
N(1) C(5) C(14) O(3) -160.1(7) ? . . . .
N(1) C(5) C(14) N(4) 12.6(11) ? . . . .
C(4) C(5) C(14) O(3) 20.8(12) ? . . . .
C(4) C(5) C(14) N(4) -166.5(8) ? . . . .
O(1) C(7) C(8) N(2) 2.8(8) ? . . . .
O(1) C(7) C(8) C(9) -113.9(7) ? . . . .
N(2) C(8) C(9) O(2) 22.0(9) ? . . . .
N(2) C(8) C(9) N(3) -155.9(6) ? . . . .
C(7) C(8) C(9) O(2) 137.9(7) ? . . . .
C(7) C(8) C(9) N(3) -39.9(10) ? . . . .
O(3) C(15) C(16) N(4) 2.8(7) ? . . . .
O(3) C(15) C(16) C(17) -114.9(8) ? . . . .
N(4) C(16) C(17) O(4) 6.9(9) ? . . . .
N(4) C(16) C(17) N(5) -175.7(7) ? . . . .
C(15) C(16) C(17) O(4) 121.2(8) ? . . . .
C(15) C(16) C(17) N(5) -61.4(10) ? . . . .
